data_7111011
loop_
_publ_author_name
'Aldridge, S.'
'Calder, R. J.'
'Dickinson, A. A.'
'Willock, D. J.'
'Steed, J. W.'

_publ_section_title
;
 Linking of metal centres through boryl ligands: synthesis, spectroscopic
 and structural characterisation of a symmetrically bridged boryl complex
 CpFe(CO)2BO2C6H2O2BFe(CO)2Cp
;
_journal_issue 15
_journal_name_full 'Chemical Communications'
_journal_page_first 1377
_journal_paper_doi 10.1039/b003901m
_journal_year 2000
_chemical_formula_sum 'C20 H12 B2 Fe2 O8'
_chemical_formula_weight 513.62
_chemical_name_systematic
; 
 ? 
;
_space_group_IT_number 14
_symmetry_cell_setting monoclinic
_symmetry_space_group_name_Hall '-P 2yn'
_symmetry_space_group_name_H-M 'P 1 21/n 1'
_atom_sites_solution_hydrogens geom
_atom_sites_solution_primary direct
_atom_sites_solution_secondary difmap
_audit_creation_method SHELXL-97
_cell_angle_alpha 90.00
_cell_angle_beta 93.604(3)
_cell_angle_gamma 90.00
_cell_formula_units_Z 2
_cell_length_a 6.4542(3)
_cell_length_b 12.2543(4)
_cell_length_c 12.4180(6)
_cell_measurement_temperature 100(2)
_cell_volume 980.22(7)
_computing_cell_refinement DENZO-SMN
_computing_data_collection 'Nonius Collect'
_computing_data_reduction DENZO-SMN
_computing_molecular_graphics 'XSeed (Barbour, 1999)'
_computing_structure_refinement 'SHELXL-97 (Sheldrick, 1997)'
_computing_structure_solution 'SHELXS-97 (Sheldrick, 1990)'
_diffrn_ambient_temperature 100(2)
_diffrn_measured_fraction_theta_full 0.998
_diffrn_measured_fraction_theta_max 0.998
_diffrn_measurement_device_type KappaCCD
_diffrn_measurement_method '2o phi+omega scans'
_diffrn_radiation_monochromator graphite
_diffrn_radiation_source 'fine-focus sealed tube'
_diffrn_radiation_type MoK\a
_diffrn_radiation_wavelength 0.71073
_diffrn_reflns_av_R_equivalents 0.0340
_diffrn_reflns_av_sigmaI/netI 0.0373
_diffrn_reflns_limit_h_max 6
_diffrn_reflns_limit_h_min -8
_diffrn_reflns_limit_k_max 13
_diffrn_reflns_limit_k_min -15
_diffrn_reflns_limit_l_max 16
_diffrn_reflns_limit_l_min -16
_diffrn_reflns_number 6704
_diffrn_reflns_theta_full 27.48
_diffrn_reflns_theta_max 27.48
_diffrn_reflns_theta_min 3.57
_diffrn_standards_decay_% 0
_exptl_absorpt_coefficient_mu 1.528
_exptl_absorpt_correction_T_max 0.8032
_exptl_absorpt_correction_T_min 0.6570
_exptl_absorpt_correction_type Scalepack
_exptl_crystal_colour yellow
_exptl_crystal_density_diffrn 1.740
_exptl_crystal_density_method 'not measured'
_exptl_crystal_description needle
_exptl_crystal_F_000 516
_exptl_crystal_size_max 0.30
_exptl_crystal_size_mid 0.15
_exptl_crystal_size_min 0.15
_refine_diff_density_max 0.331
_refine_diff_density_min -0.255
_refine_diff_density_rms 0.060
_refine_ls_extinction_coef 0.0030(11)
_refine_ls_extinction_expression Fc^*^=kFc[1+0.001xFc^2^\l^3^/sin(2\q)]^-1/4^
_refine_ls_extinction_method SHELXL
_refine_ls_goodness_of_fit_ref 1.029
_refine_ls_hydrogen_treatment mixed
_refine_ls_matrix_type full
_refine_ls_number_parameters 170
_refine_ls_number_reflns 2243
_refine_ls_number_restraints 0
_refine_ls_restrained_S_all 1.029
_refine_ls_R_factor_all 0.0315
_refine_ls_R_factor_gt 0.0257
_refine_ls_shift/su_max 0.001
_refine_ls_shift/su_mean 0.000
_refine_ls_structure_factor_coef Fsqd
_refine_ls_weighting_details 'calc w=1/[\s^2^(Fo^2^)+(0.0147P)^2^+0.6970P] where P=(Fo^2^+2Fc^2^)/3'
_refine_ls_weighting_scheme calc
_refine_ls_wR_factor_gt 0.0582
_refine_ls_wR_factor_ref 0.0605
_reflns_number_gt 1983
_reflns_number_total 2243
_reflns_threshold_expression >2sigma(I)
_cod_data_source_file b003901msup1.cif
_cod_data_source_block sa1
_cod_original_sg_symbol_H-M P21/n
_cod_database_code 7111011

loop_
_symmetry_equiv_pos_as_xyz
'x, y, z'
'-x+1/2, y+1/2, -z+1/2'
'-x, -y, -z'
'x-1/2, -y-1/2, z-1/2'

loop_
_atom_site_label
_atom_site_type_symbol
_atom_site_fract_x
_atom_site_fract_y
_atom_site_fract_z
_atom_site_U_iso_or_equiv
_atom_site_adp_type
_atom_site_occupancy
_atom_site_symmetry_multiplicity
_atom_site_calc_flag
Fe1 Fe 0.12514(4) 0.789984(19) 0.674843(18) 0.01364(10) Uani 1 1 d
O1 O 0.47936(17) 0.88863(10) 0.81029(9) 0.0157(3) Uani 1 1 d
C1 C 0.5110(3) 0.94734(13) 0.90562(12) 0.0137(3) Uani 1 1 d
B1 B 0.2668(3) 0.86281(15) 0.80039(15) 0.0148(4) Uani 1 1 d
O2 O 0.17062(17) 0.90341(10) 0.89064(9) 0.0159(3) Uani 1 1 d
C2 C 0.3244(2) 0.95675(13) 0.95408(13) 0.0135(3) Uani 1 1 d
O3 O -0.0629(2) 0.64397(12) 0.82532(11) 0.0342(4) Uani 1 1 d
C3 C 0.3033(3) 1.01020(14) 1.05074(13) 0.0160(3) Uani 1 1 d
H3 H 0.180(4) 1.0161(18) 1.0830(17) 0.033(6) Uiso 1 1 d
O4 O 0.4961(2) 0.65821(11) 0.66435(11) 0.0293(3) Uani 1 1 d
C4 C 0.0596(3) 0.95285(15) 0.63459(14) 0.0211(4) Uani 1 1 d
H4 H 0.093(3) 1.0136(18) 0.6782(16) 0.023(5) Uiso 1 1 d
C5 C 0.1828(3) 0.90545(15) 0.55668(14) 0.0204(4) Uani 1 1 d
H5 H 0.315(3) 0.9279(17) 0.5412(16) 0.023(5) Uiso 1 1 d
C6 C 0.0694(3) 0.81685(15) 0.50733(13) 0.0206(4) Uani 1 1 d
H6 H 0.114(3) 0.7676(19) 0.4538(18) 0.032(6) Uiso 1 1 d
C7 C -0.1216(3) 0.80913(16) 0.55588(14) 0.0211(4) Uani 1 1 d
H7 H -0.223(3) 0.7594(18) 0.5403(16) 0.023(5) Uiso 1 1 d
C8 C -0.1272(3) 0.89296(16) 0.63539(14) 0.0219(4) Uani 1 1 d
H8 H -0.234(3) 0.9043(17) 0.6791(18) 0.029(6) Uiso 1 1 d
C9 C 0.0089(3) 0.70169(15) 0.76492(14) 0.0212(4) Uani 1 1 d
C10 C 0.3478(3) 0.70937(14) 0.66775(14) 0.0190(4) Uani 1 1 d

loop_
_atom_site_aniso_label
_atom_site_aniso_U_11
_atom_site_aniso_U_22
_atom_site_aniso_U_33
_atom_site_aniso_U_23
_atom_site_aniso_U_13
_atom_site_aniso_U_12
Fe1 0.01480(15) 0.01382(15) 0.01247(14) -0.00021(9) 0.00221(9) -0.00051(9)
O1 0.0136(6) 0.0201(6) 0.0138(5) -0.0045(5) 0.0034(4) -0.0010(5)
C1 0.0159(8) 0.0142(8) 0.0113(7) -0.0008(6) 0.0028(6) 0.0018(6)
B1 0.0152(9) 0.0139(9) 0.0154(9) 0.0023(7) 0.0023(7) 0.0010(7)
O2 0.0121(6) 0.0203(6) 0.0153(6) -0.0034(5) 0.0014(4) -0.0012(5)
C2 0.0116(8) 0.0142(8) 0.0146(7) 0.0006(6) 0.0012(6) -0.0006(6)
O3 0.0380(9) 0.0363(8) 0.0293(8) 0.0101(6) 0.0097(6) -0.0105(7)
C3 0.0131(8) 0.0197(9) 0.0156(8) -0.0004(7) 0.0045(6) 0.0008(7)
O4 0.0241(7) 0.0242(7) 0.0400(8) -0.0029(6) 0.0057(6) 0.0073(6)
C4 0.0322(11) 0.0143(9) 0.0161(8) -0.0004(7) -0.0038(7) 0.0024(7)
C5 0.0233(10) 0.0197(9) 0.0182(8) 0.0052(7) 0.0023(7) -0.0025(7)
C6 0.0295(10) 0.0204(9) 0.0119(8) -0.0008(7) 0.0017(7) 0.0014(8)
C7 0.0200(9) 0.0240(9) 0.0186(9) 0.0021(7) -0.0045(7) -0.0028(8)
C8 0.0204(9) 0.0282(10) 0.0172(8) 0.0022(7) 0.0014(7) 0.0076(8)
C9 0.0214(9) 0.0223(10) 0.0200(9) -0.0012(7) 0.0015(7) -0.0012(7)
C10 0.0247(10) 0.0154(8) 0.0172(8) -0.0019(7) 0.0038(7) -0.0048(7)

loop_
_atom_type_symbol
_atom_type_description
_atom_type_scat_dispersion_real
_atom_type_scat_dispersion_imag
_atom_type_scat_source
C C 0.0033 0.0016 'International Tables Vol C Tables 4.2.6.8 and 6.1.1.4'
H H 0.0000 0.0000 'International Tables Vol C Tables 4.2.6.8 and 6.1.1.4'
B B 0.0013 0.0007 'International Tables Vol C Tables 4.2.6.8 and 6.1.1.4'
O O 0.0106 0.0060 'International Tables Vol C Tables 4.2.6.8 and 6.1.1.4'
Fe Fe 0.3463 0.8444 'International Tables Vol C Tables 4.2.6.8 and 6.1.1.4'

loop_
_geom_angle_atom_site_label_1
_geom_angle_atom_site_label_2
_geom_angle_atom_site_label_3
_geom_angle
_geom_angle_site_symmetry_1
_geom_angle_site_symmetry_3
C10 Fe1 C9 93.97(8) . .
C10 Fe1 B1 87.35(8) . .
C9 Fe1 B1 88.32(8) . .
C10 Fe1 C5 99.43(8) . .
C9 Fe1 C5 165.02(8) . .
B1 Fe1 C5 98.90(7) . .
C10 Fe1 C8 163.17(8) . .
C9 Fe1 C8 99.38(8) . .
B1 Fe1 C8 103.15(8) . .
C5 Fe1 C8 66.28(8) . .
C10 Fe1 C4 132.84(8) . .
C9 Fe1 C4 130.58(8) . .
B1 Fe1 C4 80.44(7) . .
C5 Fe1 C4 39.55(7) . .
C8 Fe1 C4 39.40(8) . .
C10 Fe1 C6 97.34(8) . .
C9 Fe1 C6 131.97(8) . .
B1 Fe1 C6 138.55(8) . .
C5 Fe1 C6 39.66(7) . .
C8 Fe1 C6 66.06(7) . .
C4 Fe1 C6 66.26(7) . .
C10 Fe1 C7 127.70(8) . .
C9 Fe1 C7 100.36(8) . .
B1 Fe1 C7 142.51(8) . .
C5 Fe1 C7 66.05(7) . .
C8 Fe1 C7 39.62(7) . .
C4 Fe1 C7 66.16(7) . .
C6 Fe1 C7 38.91(7) . .
C1 O1 B1 106.35(13) . .
C2 C1 C3 123.61(15) . 3_677
C2 C1 O1 109.15(14) . .
C3 C1 O1 127.23(15) 3_677 .
O2 B1 O1 109.15(14) . .
O2 B1 Fe1 125.79(13) . .
O1 B1 Fe1 124.94(12) . .
C2 O2 B1 106.42(13) . .
C3 C2 C1 123.57(15) . .
C3 C2 O2 127.52(15) . .
C1 C2 O2 108.90(14) . .
C2 C3 C1 112.81(15) . 3_677
C8 C4 C5 107.95(16) . .
C8 C4 Fe1 70.28(10) . .
C5 C4 Fe1 70.01(10) . .
C4 C5 C6 108.11(17) . .
C4 C5 Fe1 70.43(10) . .
C6 C5 Fe1 71.14(10) . .
C7 C6 C5 107.85(16) . .
C7 C6 Fe1 70.60(10) . .
C5 C6 Fe1 69.19(10) . .
C6 C7 C8 107.97(17) . .
C6 C7 Fe1 70.49(10) . .
C8 C7 Fe1 69.35(10) . .
C4 C8 C7 108.10(16) . .
C4 C8 Fe1 70.31(10) . .
C7 C8 Fe1 71.03(11) . .
O3 C9 Fe1 178.40(17) . .
O4 C10 Fe1 178.52(16) . .

loop_
_geom_bond_atom_site_label_1
_geom_bond_atom_site_label_2
_geom_bond_distance
_geom_bond_site_symmetry_2
Fe1 C10 1.7507(19) .
Fe1 C9 1.7580(19) .
Fe1 B1 1.9708(19) .
Fe1 C5 2.0887(18) .
Fe1 C8 2.0938(18) .
Fe1 C4 2.0942(18) .
Fe1 C6 2.1145(17) .
Fe1 C7 2.1160(18) .
O1 C1 1.3894(19) .
O1 B1 1.406(2) .
C1 C2 1.385(2) .
C1 C3 1.385(2) 3_677
B1 O2 1.406(2) .
O2 C2 1.3909(19) .
C2 C3 1.382(2) .
O3 C9 1.149(2) .
C3 C1 1.385(2) 3_677
O4 C10 1.147(2) .
C4 C8 1.412(3) .
C4 C5 1.415(3) .
C5 C6 1.426(3) .
C6 C7 1.409(3) .
C7 C8 1.427(3) .

loop_
_geom_torsion_atom_site_label_1
_geom_torsion_atom_site_label_2
_geom_torsion_atom_site_label_3
_geom_torsion_atom_site_label_4
_geom_torsion
_geom_torsion_site_symmetry_1
_geom_torsion_site_symmetry_4
B1 O1 C1 C2 0.60(18) . .
B1 O1 C1 C3 179.70(17) . 3_677
C1 O1 B1 O2 -1.39(18) . .
C1 O1 B1 Fe1 174.84(12) . .
C10 Fe1 B1 O2 -146.00(16) . .
C9 Fe1 B1 O2 -51.95(16) . .
C5 Fe1 B1 O2 114.87(15) . .
C8 Fe1 B1 O2 47.29(16) . .
C4 Fe1 B1 O2 79.73(15) . .
C6 Fe1 B1 O2 115.89(15) . .
C7 Fe1 B1 O2 53.0(2) . .
C10 Fe1 B1 O1 38.39(15) . .
C9 Fe1 B1 O1 132.44(16) . .
C5 Fe1 B1 O1 -60.75(16) . .
C8 Fe1 B1 O1 -128.32(15) . .
C4 Fe1 B1 O1 -95.88(15) . .
C6 Fe1 B1 O1 -59.7(2) . .
C7 Fe1 B1 O1 -122.64(16) . .
O1 B1 O2 C2 1.63(17) . .
Fe1 B1 O2 C2 -174.56(13) . .
C3 C1 C2 C3 0.5(3) 3_677 .
O1 C1 C2 C3 179.63(15) . .
C3 C1 C2 O2 -178.73(15) 3_677 .
O1 C1 C2 O2 0.41(18) . .
B1 O2 C2 C3 179.57(17) . .
B1 O2 C2 C1 -1.25(17) . .
C1 C2 C3 C1 -0.4(3) . 3_677
O2 C2 C3 C1 178.63(15) . 3_677
C10 Fe1 C4 C8 158.07(11) . .
C9 Fe1 C4 C8 -45.20(14) . .
B1 Fe1 C4 C8 -124.64(11) . .
C5 Fe1 C4 C8 118.60(15) . .
C6 Fe1 C4 C8 80.62(11) . .
C7 Fe1 C4 C8 37.93(10) . .
C10 Fe1 C4 C5 39.46(15) . .
C9 Fe1 C4 C5 -163.81(12) . .
B1 Fe1 C4 C5 116.76(12) . .
C8 Fe1 C4 C5 -118.60(15) . .
C6 Fe1 C4 C5 -37.99(11) . .
C7 Fe1 C4 C5 -80.68(12) . .
C8 C4 C5 C6 1.2(2) . .
Fe1 C4 C5 C6 61.50(12) . .
C8 C4 C5 Fe1 -60.32(12) . .
C10 Fe1 C5 C4 -151.81(11) . .
C9 Fe1 C5 C4 55.0(3) . .
B1 Fe1 C5 C4 -63.03(12) . .
C8 Fe1 C5 C4 37.50(11) . .
C6 Fe1 C5 C4 118.03(16) . .
C7 Fe1 C5 C4 80.99(12) . .
C10 Fe1 C5 C6 90.16(12) . .
C9 Fe1 C5 C6 -63.0(3) . .
B1 Fe1 C5 C6 178.93(11) . .
C8 Fe1 C5 C6 -80.54(12) . .
C4 Fe1 C5 C6 -118.03(16) . .
C7 Fe1 C5 C6 -37.04(11) . .
C4 C5 C6 C7 -0.8(2) . .
Fe1 C5 C6 C7 60.29(12) . .
C4 C5 C6 Fe1 -61.05(12) . .
C10 Fe1 C6 C7 145.29(12) . .
C9 Fe1 C6 C7 43.18(15) . .
B1 Fe1 C6 C7 -120.37(13) . .
C5 Fe1 C6 C7 -118.78(16) . .
C8 Fe1 C6 C7 -37.65(11) . .
C4 Fe1 C6 C7 -80.90(12) . .
C10 Fe1 C6 C5 -95.93(12) . .
C9 Fe1 C6 C5 161.96(12) . .
B1 Fe1 C6 C5 -1.59(17) . .
C8 Fe1 C6 C5 81.13(12) . .
C4 Fe1 C6 C5 37.88(11) . .
C7 Fe1 C6 C5 118.78(16) . .
C5 C6 C7 C8 0.1(2) . .
Fe1 C6 C7 C8 59.45(12) . .
C5 C6 C7 Fe1 -59.40(12) . .
C10 Fe1 C7 C6 -45.54(14) . .
C9 Fe1 C7 C6 -148.86(12) . .
B1 Fe1 C7 C6 110.22(14) . .
C5 Fe1 C7 C6 37.75(11) . .
C8 Fe1 C7 C6 118.91(16) . .
C4 Fe1 C7 C6 81.18(12) . .
C10 Fe1 C7 C8 -164.45(11) . .
C9 Fe1 C7 C8 92.23(12) . .
B1 Fe1 C7 C8 -8.68(18) . .
C5 Fe1 C7 C8 -81.16(12) . .
C4 Fe1 C7 C8 -37.72(11) . .
C6 Fe1 C7 C8 -118.91(16) . .
C5 C4 C8 C7 -1.2(2) . .
Fe1 C4 C8 C7 -61.30(12) . .
C5 C4 C8 Fe1 60.15(12) . .
C6 C7 C8 C4 0.7(2) . .
Fe1 C7 C8 C4 60.85(12) . .
C6 C7 C8 Fe1 -60.16(13) . .
C10 Fe1 C8 C4 -71.1(3) . .
C9 Fe1 C8 C4 146.89(11) . .
B1 Fe1 C8 C4 56.43(12) . .
C5 Fe1 C8 C4 -37.64(10) . .
C6 Fe1 C8 C4 -81.17(11) . .
C7 Fe1 C8 C4 -118.16(15) . .
C10 Fe1 C8 C7 47.1(3) . .
C9 Fe1 C8 C7 -94.95(12) . .
B1 Fe1 C8 C7 174.58(11) . .
C5 Fe1 C8 C7 80.52(12) . .
C4 Fe1 C8 C7 118.16(15) . .
C6 Fe1 C8 C7 36.98(11) . .
C10 Fe1 C9 O3 50(6) . .
B1 Fe1 C9 O3 -37(6) . .
C5 Fe1 C9 O3 -156(6) . .
C8 Fe1 C9 O3 -140(6) . .
C4 Fe1 C9 O3 -113(6) . .
C6 Fe1 C9 O3 154(6) . .
C7 Fe1 C9 O3 180(100) . .
C9 Fe1 C10 O4 -109(7) . .
B1 Fe1 C10 O4 -21(7) . .
C5 Fe1 C10 O4 78(7) . .
C8 Fe1 C10 O4 108(7) . .
C4 Fe1 C10 O4 53(7) . .
C6 Fe1 C10 O4 118(7) . .
C7 Fe1 C10 O4 144(7) . .
